data_4329342
loop_
_publ_author_name
'Daniel L\"assig'
'J\"org Lincke'
'Renata Gerhardt'
'Harald Krautscheid'

_publ_contact_author_address
;
Universit\"at Leipzig
Fakult\"at f\"ur Chemie und Mineralogie
Institut f\"ur Anorganische  Chemie
Johannisallee 29
D-04103 Leipzig
Germany
;
_publ_contact_author_email Krautscheid@rz.uni-leipzig.de
_publ_contact_author_fax 00493419736199
_publ_contact_author_name
;
Harald Krautscheid
;
_publ_contact_author_phone 00493419736172
_publ_section_title
;
 Solid-State Syntheses of Coordination Polymers by Thermal Conversion of
 Molecular Building Blocks and Polymeric Precursors
;
_journal_name_full 'Inorganic Chemistry'
_journal_page_first 6180
_journal_page_last 6189
_journal_paper_doi 10.1021/ic300235s
_journal_volume 51
_journal_year 2012
_chemical_formula_moiety 'C20 H16 Cd N6 O4'
_chemical_formula_sum 'C20 H16 Cd N6 O4'
_chemical_formula_weight 516.79
_chemical_name_systematic
;
 ?
;
_space_group_IT_number 43
_symmetry_cell_setting orthorhombic
_symmetry_Int_Tables_number 43
_symmetry_space_group_name_Hall 'F 2 -2d'
_symmetry_space_group_name_H-M 'F d d 2'
_atom_sites_solution_hydrogens geom
_atom_sites_solution_primary direct
_atom_sites_solution_secondary difmap
_audit_creation_method SHELXL-97
_cell_angle_alpha 90.00
_cell_angle_beta 90.00
_cell_angle_gamma 90.00
_cell_formula_units_Z 8
_cell_length_a 18.995(2)
_cell_length_b 30.063(3)
_cell_length_c 7.0904(6)
_cell_measurement_reflns_used 6421
_cell_measurement_temperature 180(2)
_cell_measurement_theta_max 28.00
_cell_measurement_theta_min 1.15
_cell_volume 4048.9(7)
_computing_cell_refinement 'STOE X-AREA'
_computing_data_collection 'STOE X-AREA'
_computing_data_reduction 'STOE X-AREA, STOE X-RED'
_computing_molecular_graphics 'DIAMOND 3.2'
_computing_publication_material 'WinGX publication routines (Farrugia, 1999)'
_computing_structure_refinement 'SHELXL-97 Sheldrick, G. M. (2008) Acta Cryst.'
_computing_structure_solution 'SHELXS-97 Sheldrick, G. M. (2008) Acta Cryst.'
_diffrn_ambient_temperature 180(2)
_diffrn_detector_area_resol_mean 6.67
_diffrn_measured_fraction_theta_full 0.998
_diffrn_measured_fraction_theta_max 0.998
_diffrn_measurement_device_type 'STOE IPDS-2T'
_diffrn_measurement_method '\w scans'
_diffrn_radiation_monochromator graphite
_diffrn_radiation_source 'fine-focus sealed tube'
_diffrn_radiation_type MoK\a
_diffrn_radiation_wavelength 0.71073
_diffrn_reflns_av_R_equivalents 0.0525
_diffrn_reflns_av_sigmaI/netI 0.0372
_diffrn_reflns_limit_h_max 18
_diffrn_reflns_limit_h_min -24
_diffrn_reflns_limit_k_max 35
_diffrn_reflns_limit_k_min -39
_diffrn_reflns_limit_l_max 7
_diffrn_reflns_limit_l_min -9
_diffrn_reflns_number 3597
_diffrn_reflns_theta_full 28.00
_diffrn_reflns_theta_max 28.00
_diffrn_reflns_theta_min 1.15
_diffrn_standards_number none
_exptl_absorpt_coefficient_mu 1.120
_exptl_absorpt_correction_T_max 0.9330
_exptl_absorpt_correction_T_min 0.8051
_exptl_absorpt_correction_type numerical
_exptl_absorpt_process_details 'STOE X-RED'
_exptl_crystal_colour colourless
_exptl_crystal_density_diffrn 1.696
_exptl_crystal_description needle
_exptl_crystal_F_000 2064
_exptl_crystal_size_max 0.50
_exptl_crystal_size_mid 0.13
_exptl_crystal_size_min 0.11
_refine_diff_density_max 0.937
_refine_diff_density_min -1.475
_refine_diff_density_rms 0.139
_refine_ls_abs_structure_details 'Flack H D (1983), Acta Cryst. A39, 876-881'
_refine_ls_abs_structure_Flack 0.02(6)
_refine_ls_extinction_coef 0.0029(3)
_refine_ls_extinction_expression Fc^*^=kFc[1+0.001xFc^2^\l^3^/sin(2\q)]^-1/4^
_refine_ls_extinction_method SHELXL
_refine_ls_goodness_of_fit_ref 1.093
_refine_ls_hydrogen_treatment constr
_refine_ls_matrix_type full
_refine_ls_number_parameters 143
_refine_ls_number_reflns 1992
_refine_ls_number_restraints 1
_refine_ls_restrained_S_all 1.092
_refine_ls_R_factor_all 0.0494
_refine_ls_R_factor_gt 0.0478
_refine_ls_shift/su_max 0.000
_refine_ls_shift/su_mean 0.000
_refine_ls_structure_factor_coef Fsqd
_refine_ls_weighting_details 'calc w=1/[\s^2^(Fo^2^)+(0.0965P)^2^+0.0000P] where P=(Fo^2^+2Fc^2^)/3'
_refine_ls_weighting_scheme calc
_refine_ls_wR_factor_gt 0.1280
_refine_ls_wR_factor_ref 0.1289
_reflns_number_gt 1827
_reflns_number_total 1992
_reflns_threshold_expression >2sigma(I)
_cod_data_source_file ic300235s_si_002_5.cif
_cod_data_source_block compound_2
_cod_database_code 4329342

loop_
_symmetry_equiv_pos_as_xyz
'x, y, z'
'-x, -y, z'
'-x+1/4, y+1/4, z+1/4'
'x+3/4, -y+3/4, z+1/4'
'x, y+1/2, z+1/2'
'-x, -y+1/2, z+1/2'
'-x+1/4, y+3/4, z+3/4'
'x+3/4, -y+5/4, z+3/4'
'x+1/2, y, z+1/2'
'-x+1/2, -y, z+1/2'
'-x+3/4, y+1/4, z+3/4'
'x+5/4, -y+3/4, z+3/4'
'x+1/2, y+1/2, z'
'-x+1/2, -y+1/2, z'
'-x+3/4, y+3/4, z+1/4'
'x+5/4, -y+5/4, z+1/4'

loop_
_atom_site_label
_atom_site_type_symbol
_atom_site_fract_x
_atom_site_fract_y
_atom_site_fract_z
_atom_site_U_iso_or_equiv
_atom_site_adp_type
_atom_site_occupancy
_atom_site_symmetry_multiplicity
_atom_site_calc_flag
_atom_site_refinement_flags
C1 C 0.5654(3) 0.56039(18) 0.2626(8) 0.0367(11) Uani 1 1 d .
C2 C 0.5879(3) 0.59467(17) 0.4074(7) 0.0345(10) Uani 1 1 d .
C3 C 0.5736(3) 0.64002(18) 0.3797(8) 0.0420(12) Uani 1 1 d .
H3 H 0.5541 0.6497 0.2632 0.050 Uiso 1 1 calc R
C4 C 0.5876(3) 0.67104(19) 0.5205(9) 0.0449(12) Uani 1 1 d .
H4 H 0.5787 0.7018 0.5006 0.054 Uiso 1 1 calc R
C5 C 0.6148(3) 0.65604(18) 0.6905(8) 0.0350(11) Uani 1 1 d .
C6 C 0.6313(3) 0.6113(2) 0.7196(9) 0.0410(12) Uani 1 1 d .
H6 H 0.6509 0.6017 0.8360 0.049 Uiso 1 1 calc R
C7 C 0.6186(3) 0.58096(18) 0.5757(9) 0.0382(12) Uani 1 1 d .
H7 H 0.6310 0.5506 0.5924 0.046 Uiso 1 1 calc R
C8 C 0.4935(3) 0.6989(3) 0.9148(13) 0.0495(17) Uani 1 1 d .
H8A H 0.4662 0.7113 1.0196 0.074 Uiso 1 1 calc R
H8B H 0.4850 0.6668 0.9064 0.074 Uiso 1 1 calc R
H8C H 0.4791 0.7132 0.7967 0.074 Uiso 1 1 calc R
C9 C 0.5702(3) 0.70715(17) 0.9478(8) 0.0349(10) Uani 1 1 d .
C10 C 0.6846(3) 0.7012(2) 0.9286(9) 0.0477(15) Uani 1 1 d .
H10 H 0.7305 0.6932 0.8877 0.057 Uiso 1 1 calc R
N1 N 0.6712(2) 0.72697(17) 1.0727(9) 0.0366(13) Uani 1 1 d .
N2 N 0.5981(2) 0.73116(16) 1.0856(7) 0.0374(10) Uani 1 1 d .
N3 N 0.6233(2) 0.68711(16) 0.8439(7) 0.0369(10) Uani 1 1 d .
O1 O 0.5322(3) 0.57348(14) 0.1169(6) 0.0500(10) Uani 1 1 d .
O2 O 0.5771(2) 0.51999(13) 0.2977(11) 0.0434(9) Uani 1 1 d .
Cd1 Cd 0.5000 0.5000 0.04411(18) 0.0323(2) Uani 1 2 d S

loop_
_atom_site_aniso_label
_atom_site_aniso_U_11
_atom_site_aniso_U_22
_atom_site_aniso_U_33
_atom_site_aniso_U_23
_atom_site_aniso_U_13
_atom_site_aniso_U_12
C1 0.038(2) 0.045(3) 0.027(3) -0.003(2) 0.0068(19) -0.0022(19)
C2 0.037(2) 0.037(2) 0.029(2) -0.002(2) 0.0017(18) -0.0035(18)
C3 0.059(3) 0.035(3) 0.031(3) -0.001(2) -0.006(2) -0.001(2)
C4 0.067(3) 0.035(2) 0.032(3) 0.002(2) -0.005(3) -0.002(2)
C5 0.041(3) 0.037(3) 0.027(3) -0.010(2) -0.003(2) -0.0010(19)
C6 0.051(3) 0.042(3) 0.030(3) -0.003(2) -0.008(2) 0.002(2)
C7 0.050(3) 0.032(2) 0.032(3) 0.000(2) -0.005(2) -0.001(2)
C8 0.040(3) 0.061(5) 0.047(4) -0.002(4) -0.006(2) -0.003(2)
C9 0.039(2) 0.037(2) 0.029(2) -0.002(2) -0.0009(19) -0.0002(18)
C10 0.034(2) 0.067(4) 0.042(3) -0.016(3) 0.001(2) -0.004(2)
N1 0.0344(18) 0.046(2) 0.029(3) -0.010(2) 0.000(2) -0.0015(16)
N2 0.039(2) 0.042(2) 0.031(2) 0.001(2) 0.0010(17) 0.0063(17)
N3 0.0368(19) 0.044(2) 0.030(2) -0.007(2) -0.0006(17) -0.0010(17)
O1 0.071(3) 0.045(2) 0.034(2) -0.0022(19) -0.014(2) -0.002(2)
O2 0.056(2) 0.0346(18) 0.040(2) -0.005(2) -0.004(3) -0.0016(15)
Cd1 0.0398(3) 0.0325(3) 0.0245(3) 0.000 0.000 -0.0006(2)

loop_
_atom_type_symbol
_atom_type_description
_atom_type_scat_dispersion_real
_atom_type_scat_dispersion_imag
_atom_type_scat_source
C C 0.0033 0.0016 'International Tables Vol C Tables 4.2.6.8 and 6.1.1.4'
H H 0.0000 0.0000 'International Tables Vol C Tables 4.2.6.8 and 6.1.1.4'
N N 0.0061 0.0033 'International Tables Vol C Tables 4.2.6.8 and 6.1.1.4'
O O 0.0106 0.0060 'International Tables Vol C Tables 4.2.6.8 and 6.1.1.4'
Cd Cd -0.8075 1.2024 'International Tables Vol C Tables 4.2.6.8 and 6.1.1.4'

loop_
_geom_angle_atom_site_label_1
_geom_angle_atom_site_label_2
_geom_angle_atom_site_label_3
_geom_angle
_geom_angle_site_symmetry_1
_geom_angle_site_symmetry_3
O2 C1 O1 123.1(6) . .
O2 C1 C2 118.2(6) . .
O1 C1 C2 118.6(5) . .
O2 C1 Cd1 62.9(4) . .
O1 C1 Cd1 60.8(3) . .
C2 C1 Cd1 168.1(3) . .
C7 C2 C3 119.3(5) . .
C7 C2 C1 119.9(5) . .
C3 C2 C1 120.7(5) . .
C4 C3 C2 120.9(6) . .
C4 C3 H3 119.6 . .
C2 C3 H3 119.6 . .
C5 C4 C3 118.5(5) . .
C5 C4 H4 120.8 . .
C3 C4 H4 120.8 . .
C4 C5 C6 121.7(6) . .
C4 C5 N3 119.1(5) . .
C6 C5 N3 119.2(5) . .
C7 C6 C5 119.0(5) . .
C7 C6 H6 120.5 . .
C5 C6 H6 120.5 . .
C6 C7 C2 120.6(5) . .
C6 C7 H7 119.7 . .
C2 C7 H7 119.7 . .
C9 C8 H8A 109.5 . .
C9 C8 H8B 109.5 . .
H8A C8 H8B 109.5 . .
C9 C8 H8C 109.5 . .
H8A C8 H8C 109.5 . .
H8B C8 H8C 109.5 . .
N2 C9 N3 109.6(5) . .
N2 C9 C8 126.6(5) . .
N3 C9 C8 123.6(5) . .
N1 C10 N3 111.1(5) . .
N1 C10 H10 124.5 . .
N3 C10 H10 124.5 . .
C10 N1 N2 107.3(5) . .
C10 N1 Cd1 126.3(4) . 3_656
N2 N1 Cd1 125.5(4) . 3_656
C9 N2 N1 107.5(4) . .
C10 N3 C9 104.5(5) . .
C10 N3 C5 128.5(5) . .
C9 N3 C5 126.9(4) . .
C1 O1 Cd1 91.0(3) . .
C1 O2 Cd1 89.2(4) . .
N1 Cd1 N1 92.8(3) 8_453 7_643
N1 Cd1 O1 92.10(17) 8_453 .
N1 Cd1 O1 105.43(19) 7_643 .
N1 Cd1 O1 105.43(19) 8_453 2_665
N1 Cd1 O1 92.10(17) 7_643 2_665
O1 Cd1 O1 154.6(2) . 2_665
N1 Cd1 O2 147.47(16) 8_453 .
N1 Cd1 O2 101.07(15) 7_643 .
O1 Cd1 O2 55.95(15) . .
O1 Cd1 O2 103.32(17) 2_665 .
N1 Cd1 O2 101.07(15) 8_453 2_665
N1 Cd1 O2 147.47(16) 7_643 2_665
O1 Cd1 O2 103.32(17) . 2_665
O1 Cd1 O2 55.95(15) 2_665 2_665
O2 Cd1 O2 82.7(3) . 2_665
N1 Cd1 C1 119.70(17) 8_453 .
N1 Cd1 C1 107.37(17) 7_643 .
O1 Cd1 C1 28.23(16) . .
O1 Cd1 C1 128.92(18) 2_665 .
O2 Cd1 C1 27.90(15) . .
O2 Cd1 C1 91.13(19) 2_665 .
N1 Cd1 C1 107.37(17) 8_453 2_665
N1 Cd1 C1 119.70(17) 7_643 2_665
O1 Cd1 C1 128.92(18) . 2_665
O1 Cd1 C1 28.23(16) 2_665 2_665
O2 Cd1 C1 91.13(19) . 2_665
O2 Cd1 C1 27.90(15) 2_665 2_665
C1 Cd1 C1 109.7(2) . 2_665

loop_
_geom_bond_atom_site_label_1
_geom_bond_atom_site_label_2
_geom_bond_distance
_geom_bond_site_symmetry_2
C1 O2 1.259(7) .
C1 O1 1.273(7) .
C1 C2 1.516(7) .
C1 Cd1 2.691(5) .
C2 C7 1.391(8) .
C2 C3 1.404(8) .
C3 C4 1.392(8) .
C3 H3 0.9500 .
C4 C5 1.387(8) .
C4 H4 0.9500 .
C5 C6 1.398(8) .
C5 N3 1.443(7) .
C6 C7 1.389(8) .
C6 H6 0.9500 .
C7 H7 0.9500 .
C8 C9 1.496(7) .
C8 H8A 0.9800 .
C8 H8B 0.9800 .
C8 H8C 0.9800 .
C9 N2 1.325(7) .
C9 N3 1.388(7) .
C10 N1 1.307(8) .
C10 N3 1.375(7) .
C10 H10 0.9500 .
N1 N2 1.397(6) .
N1 Cd1 2.277(5) 3_656
O1 Cd1 2.350(4) .
O2 Cd1 2.396(7) .
Cd1 N1 2.277(5) 8_453
Cd1 N1 2.277(5) 7_643
Cd1 O1 2.350(4) 2_665
Cd1 O2 2.396(7) 2_665
Cd1 C1 2.691(5) 2_665
